data_4110411
loop_
_publ_author_name
'Akio Ojida'
'Masa-aki Inoue'
'Yasuko Mito-oka'
'Hiroshi Tsutsumi'
'Kazuki Sada'
'Itaru Hamachi'

_publ_section_title
;
 Effective Disruption of Phosphoprotein-Protein Surface Interaction Using
 Zn(II) Dipicolylamine-Based Artificial Receptors via Two-Point
 Interaction
;
_journal_name_full 'Journal of the American Chemical Society'
_journal_page_first 2052
_journal_page_last 2058
_journal_paper_doi 10.1021/ja056585k
_journal_volume 128
_journal_year 2006
_chemical_formula_sum 'C42 H46 Cl4 N6 O Zn2'
_chemical_formula_weight 923.45
_space_group_IT_number 14
_symmetry_cell_setting monoclinic
_symmetry_Int_Tables_number 14
_symmetry_space_group_name_Hall '-P 2ybc'
_symmetry_space_group_name_H-M 'P 1 21/c 1'
_cell_angle_alpha 90
_cell_angle_beta 104.181(4)
_cell_angle_gamma 90
_cell_formula_units_Z 4
_cell_length_a 14.231(1)
_cell_length_b 12.260(1)
_cell_length_c 24.167(2)
_cell_measurement_reflns_used 18579
_cell_measurement_temperature 123.2
_cell_measurement_theta_max 68.1
_cell_measurement_theta_min 3.3
_cell_volume 4088.0(6)
_computing_cell_refinement PROCESS-AUTO
_computing_data_collection PROCESS-AUTO
_computing_data_reduction 'teXsan Ver. 1.10'
_computing_publication_material 'teXsan Ver. 1.10'
_computing_structure_refinement 'teXsan Ver. 1.10'
_computing_structure_solution SIR92
_diffrn_measured_fraction_theta_full 0.9550
_diffrn_measured_fraction_theta_max 0.9550
_diffrn_measurement_device_type 'Rigaku RAXIS-RAPID Imaging Plate'
_diffrn_measurement_method \w
_diffrn_radiation_type 'Cu K\a'
_diffrn_radiation_wavelength 1.5418
_diffrn_reflns_av_R_equivalents 0.093
_diffrn_reflns_limit_h_max 17
_diffrn_reflns_limit_h_min 0
_diffrn_reflns_limit_k_max 14
_diffrn_reflns_limit_k_min 0
_diffrn_reflns_limit_l_max 28
_diffrn_reflns_limit_l_min -29
_diffrn_reflns_number 32784
_diffrn_reflns_theta_full 68.25
_diffrn_reflns_theta_max 68.25
_exptl_absorpt_coefficient_mu 4.219
_exptl_absorpt_correction_T_max 0.810
_exptl_absorpt_correction_T_min 0.297
_exptl_absorpt_correction_type multi-scan
_exptl_absorpt_process_details '(Higashi, 1995)'
_exptl_crystal_colour colorless
_exptl_crystal_density_diffrn 1.565
_exptl_crystal_description platelet
_exptl_crystal_size_max 0.200
_exptl_crystal_size_mid 0.150
_exptl_crystal_size_min 0.050
_refine_diff_density_max 1.08
_refine_diff_density_min -1.06
_refine_ls_extinction_method none
_refine_ls_goodness_of_fit_ref 1.730
_refine_ls_hydrogen_treatment noref
_refine_ls_number_parameters 487
_refine_ls_number_reflns 7153
_refine_ls_R_factor_gt 0.0924
_refine_ls_shift/su_max 0.0021
_refine_ls_structure_factor_coef Fsqd
_refine_ls_weighting_details 'w = 1/[\s^2^(Fo^2^) + (0.05700(Max(Fo^2^,0) + 2Fc^2^)/3)^2^]'
_refine_ls_weighting_scheme calc
_refine_ls_wR_factor_ref 0.2667
_reflns_number_gt 4612
_reflns_number_total 7153
_reflns_threshold_expression F^2^>2.0\s(F^2^)
_cod_data_source_file ja056585ksi20051004_015614.cif
_cod_data_source_block Inoue
_cod_original_cell_volume 4088.2(7)
_cod_original_formula_sum 'C42 H46 Cl4 N6 O Zn2 '
_cod_database_code 4110411

loop_
_symmetry_equiv_pos_as_xyz
x,y,z
-x,1/2+y,1/2-z
-x,-y,-z
x,1/2-y,1/2+z

loop_
_atom_site_label
_atom_site_type_symbol
_atom_site_fract_x
_atom_site_fract_y
_atom_site_fract_z
_atom_site_U_iso_or_equiv
_atom_site_adp_type
_atom_site_occupancy
_atom_site_calc_flag
Zn(1) Zn -0.48467(6) -0.35752(8) 0.29988(3) 0.0543(2) Uani 1.00 d
Zn(2) Zn 0.05610(6) 0.35465(7) 0.37077(3) 0.0518(2) Uani 1.00 d
Cl(1) Cl -0.4643(1) -0.5105(1) 0.35486(6) 0.0479(4) Uani 1.00 d
Cl(2) Cl -0.5424(1) -0.3723(1) 0.20210(6) 0.0476(4) Uani 1.00 d
Cl(3) Cl 0.0106(1) 0.4112(2) 0.27770(7) 0.0513(4) Uani 1.00 d
Cl(4) Cl 0.1076(1) 0.4979(1) 0.43159(7) 0.0503(4) Uani 1.00 d
O(1) O -0.397(2) 0.191(2) 0.516(1) 0.42(2) Uani 1.00 d
N(1) N -0.3374(4) -0.3276(5) 0.2993(2) 0.049(1) Uani 1.00 d
N(2) N -0.4764(4) -0.1766(5) 0.3058(2) 0.049(1) Uani 1.00 d
N(3) N -0.6241(4) -0.3125(5) 0.3119(2) 0.053(1) Uani 1.00 d
N(4) N 0.1936(4) 0.2830(4) 0.3734(2) 0.044(1) Uani 1.00 d
N(5) N 0.0298(4) 0.1679(4) 0.3664(2) 0.046(1) Uani 1.00 d
N(6) N -0.0818(4) 0.3307(5) 0.3880(2) 0.052(1) Uani 1.00 d
C(1) C -0.2657(5) -0.3991(6) 0.3100(3) 0.050(2) Uani 1.00 d
C(2) C -0.1717(5) -0.3726(6) 0.3069(3) 0.051(2) Uani 1.00 d
C(3) C -0.1547(5) -0.2681(6) 0.2908(3) 0.051(2) Uani 1.00 d
C(4) C -0.2295(5) -0.1950(5) 0.2778(3) 0.047(2) Uani 1.00 d
C(5) C -0.3204(5) -0.2266(6) 0.2844(3) 0.050(1) Uani 1.00 d
C(6) C -0.4061(5) -0.1477(5) 0.2726(3) 0.046(2) Uani 1.00 d
C(7) C -0.5760(5) -0.1421(6) 0.2758(3) 0.052(2) Uani 1.00 d
C(8) C -0.6508(5) -0.2097(6) 0.2942(3) 0.052(2) Uani 1.00 d
C(9) C -0.7452(5) -0.1735(6) 0.2907(3) 0.055(2) Uani 1.00 d
C(10) C -0.8108(5) -0.2441(7) 0.3064(3) 0.057(2) Uani 1.00 d
C(11) C -0.7830(5) -0.3475(7) 0.3246(3) 0.057(2) Uani 1.00 d
C(12) C -0.6890(5) -0.3807(7) 0.3259(3) 0.060(2) Uani 1.00 d
C(13) C -0.4489(5) -0.1345(7) 0.3647(3) 0.056(2) Uani 1.00 d
C(14) C -0.3593(5) -0.1810(6) 0.4019(3) 0.053(2) Uani 1.00 d
C(15) C -0.3665(6) -0.2731(7) 0.4335(3) 0.062(2) Uani 1.00 d
C(16) C -0.2811(5) -0.3250(6) 0.4653(3) 0.058(2) Uani 1.00 d
C(17) C -0.1926(5) -0.2852(6) 0.4627(3) 0.054(2) Uani 1.00 d
C(18) C -0.1818(5) -0.1905(6) 0.4334(3) 0.054(2) Uani 1.00 d
C(19) C -0.2660(5) -0.1383(6) 0.4037(3) 0.053(2) Uani 1.00 d
C(20) C -0.0863(5) -0.1523(6) 0.4302(3) 0.049(1) Uani 1.00 d
C(21) C -0.0111(6) -0.2251(5) 0.4308(3) 0.052(2) Uani 1.00 d
C(22) C 0.0810(6) -0.1897(6) 0.4303(3) 0.059(2) Uani 1.00 d
C(23) C 0.1003(5) -0.0766(6) 0.4277(3) 0.053(2) Uani 1.00 d
C(24) C 0.0272(5) -0.0027(5) 0.4256(3) 0.046(1) Uani 1.00 d
C(25) C -0.0650(5) -0.0399(5) 0.4275(3) 0.047(1) Uani 1.00 d
C(26) C 0.0482(5) 0.1199(5) 0.4247(3) 0.048(2) Uani 1.00 d
C(27) C 0.2767(5) 0.3401(6) 0.3901(3) 0.056(2) Uani 1.00 d
C(28) C 0.3663(5) 0.2890(7) 0.3894(3) 0.063(2) Uani 1.00 d
C(29) C 0.3650(6) 0.1829(8) 0.3720(4) 0.068(2) Uani 1.00 d
C(30) C 0.2802(5) 0.1297(7) 0.3545(3) 0.058(2) Uani 1.00 d
C(31) C 0.1953(5) 0.1806(6) 0.3548(3) 0.048(1) Uani 1.00 d
C(32) C 0.0973(5) 0.1276(5) 0.3335(2) 0.047(2) Uani 1.00 d
C(33) C -0.0718(5) 0.1622(6) 0.3356(3) 0.054(2) Uani 1.00 d
C(34) C -0.1292(5) 0.2425(6) 0.3630(3) 0.050(2) Uani 1.00 d
C(35) C -0.2265(5) 0.2226(7) 0.3637(3) 0.062(2) Uani 1.00 d
C(36) C -0.2717(6) 0.2957(8) 0.3902(4) 0.066(2) Uani 1.00 d
C(37) C -0.2225(6) 0.3887(7) 0.4174(4) 0.066(2) Uani 1.00 d
C(38) C -0.1261(6) 0.3987(6) 0.4151(3) 0.058(2) Uani 1.00 d
C(39) C -0.408(2) 0.395(2) 0.5171(7) 0.202(8) Uani 1.00 d
C(40) C -0.367(1) 0.281(2) 0.5239(6) 0.154(6) Uani 1.00 d
C(42) C -0.393(2) 0.073(2) 0.500(1) 0.34(2) Uani 1.00 d
H(1) H -0.2782 -0.4716 0.3205 0.0593 Uiso 1.00 calc
H(2) H -0.1213 -0.4249 0.3154 0.0613 Uiso 1.00 calc
H(3) H -0.0912 -0.2473 0.2889 0.0619 Uiso 1.00 calc
H(4) H -0.2200 -0.1239 0.2645 0.0571 Uiso 1.00 calc
H(5) H -0.4371 -0.1493 0.2332 0.0549 Uiso 1.00 calc
H(6) H -0.3822 -0.0760 0.2830 0.0549 Uiso 1.00 calc
H(7) H -0.5848 -0.0680 0.2844 0.0620 Uiso 1.00 calc
H(8) H -0.5841 -0.1506 0.2360 0.0620 Uiso 1.00 calc
H(9) H -0.7644 -0.1017 0.2781 0.0665 Uiso 1.00 calc
H(10) H -0.8750 -0.2213 0.3040 0.0680 Uiso 1.00 calc
H(11) H -0.8269 -0.3953 0.3363 0.0689 Uiso 1.00 calc
H(12) H -0.6696 -0.4534 0.3368 0.0723 Uiso 1.00 calc
H(13) H -0.4405 -0.0573 0.3628 0.0682 Uiso 1.00 calc
H(14) H -0.5012 -0.1485 0.3820 0.0682 Uiso 1.00 calc
H(15) H -0.4282 -0.3024 0.4338 0.0735 Uiso 1.00 calc
H(16) H -0.2855 -0.3870 0.4882 0.0701 Uiso 1.00 calc
H(17) H -0.1360 -0.3242 0.4816 0.0649 Uiso 1.00 calc
H(18) H -0.2603 -0.0718 0.3845 0.0643 Uiso 1.00 calc
H(19) H -0.0238 -0.3013 0.4312 0.0625 Uiso 1.00 calc
H(20) H 0.1316 -0.2412 0.4323 0.0712 Uiso 1.00 calc
H(21) H 0.1635 -0.0527 0.4272 0.0630 Uiso 1.00 calc
H(22) H -0.1149 0.0114 0.4270 0.0557 Uiso 1.00 calc
H(23) H 0.1148 0.1308 0.4432 0.0579 Uiso 1.00 calc
H(24) H 0.0090 0.1568 0.4451 0.0579 Uiso 1.00 calc
H(25) H 0.2760 0.4136 0.4026 0.0676 Uiso 1.00 calc
H(26) H 0.4254 0.3281 0.4007 0.0754 Uiso 1.00 calc
H(27) H 0.4242 0.1472 0.3719 0.0817 Uiso 1.00 calc
H(28) H 0.2798 0.0561 0.3418 0.0703 Uiso 1.00 calc
H(29) H 0.1037 0.0510 0.3377 0.0570 Uiso 1.00 calc
H(30) H 0.0722 0.1453 0.2944 0.0570 Uiso 1.00 calc
H(31) H -0.0789 0.1817 0.2969 0.0651 Uiso 1.00 calc
H(32) H -0.0960 0.0905 0.3378 0.0651 Uiso 1.00 calc
H(33) H -0.2594 0.1595 0.3457 0.0757 Uiso 1.00 calc
H(34) H -0.3377 0.2847 0.3905 0.0788 Uiso 1.00 calc
H(35) H -0.2527 0.4401 0.4368 0.0799 Uiso 1.00 calc
H(36) H -0.0908 0.4593 0.4339 0.0698 Uiso 1.00 calc
H(37) H -0.3797 0.4667 0.5330 0.3814 Uiso 1.00 calc
H(38) H -0.4381 0.4245 0.4741 0.3814 Uiso 1.00 calc
H(39) H -0.4772 0.4061 0.5279 0.3814 Uiso 1.00 calc
H(40) H -0.3479 0.2875 0.5650 0.2899 Uiso 1.00 calc
H(41) H -0.3082 0.3062 0.5114 0.2899 Uiso 1.00 calc
H(42) H -0.3611 -0.0015 0.4928 0.4303 Uiso 1.00 calc
H(43) H -0.4301 0.0851 0.4576 0.4303 Uiso 1.00 calc

loop_
_atom_site_aniso_label
_atom_site_aniso_U_11
_atom_site_aniso_U_22
_atom_site_aniso_U_33
_atom_site_aniso_U_12
_atom_site_aniso_U_13
_atom_site_aniso_U_23
Zn(1) 0.0596(5) 0.0541(5) 0.0531(4) -0.0005(4) 0.0209(4) 0.0042(4)
Zn(2) 0.0570(5) 0.0505(5) 0.0510(4) -0.0004(4) 0.0193(4) 0.0025(4)
Cl(1) 0.0519(9) 0.0450(8) 0.0494(8) -0.0035(7) 0.0175(7) 0.0042(6)
Cl(2) 0.0534(9) 0.0455(9) 0.0465(7) -0.0017(7) 0.0176(7) 0.0010(6)
Cl(3) 0.0542(9) 0.0595(10) 0.0432(7) 0.0049(8) 0.0178(7) 0.0063(7)
Cl(4) 0.0583(10) 0.0429(8) 0.0519(8) -0.0034(8) 0.0177(7) -0.0027(7)
O(1) 0.31(2) 0.27(2) 0.76(5) -0.16(2) 0.27(3) -0.30(3)
N(1) 0.055(2) 0.051(3) 0.045(3) -0.005(2) 0.018(2) 0.003(2)
N(2) 0.051(3) 0.047(2) 0.051(2) -0.008(2) 0.018(2) -0.001(2)
N(3) 0.061(3) 0.059(3) 0.049(3) 0.000(2) 0.030(3) 0.003(2)
N(4) 0.048(2) 0.045(2) 0.044(2) 0.000(2) 0.019(2) 0.007(2)
N(5) 0.058(3) 0.044(3) 0.042(2) -0.011(2) 0.024(2) -0.001(2)
N(6) 0.051(3) 0.057(3) 0.049(3) -0.002(2) 0.015(2) 0.007(2)
C(1) 0.064(3) 0.043(3) 0.044(3) -0.003(2) 0.017(3) 0.007(3)
C(2) 0.062(3) 0.049(3) 0.048(3) 0.008(3) 0.022(3) -0.002(3)
C(3) 0.051(3) 0.055(3) 0.049(3) -0.010(3) 0.017(3) -0.005(3)
C(4) 0.067(3) 0.034(3) 0.045(3) -0.008(2) 0.021(3) 0.002(2)
C(5) 0.061(3) 0.049(3) 0.041(3) 0.002(3) 0.014(3) 0.000(3)
C(6) 0.061(4) 0.030(3) 0.055(3) -0.004(2) 0.030(3) 0.003(3)
C(7) 0.050(3) 0.051(4) 0.058(3) 0.003(3) 0.022(3) -0.003(3)
C(8) 0.052(3) 0.060(3) 0.047(3) 0.002(3) 0.017(3) 0.006(3)
C(9) 0.061(3) 0.053(4) 0.054(3) 0.009(3) 0.021(3) 0.000(3)
C(10) 0.048(4) 0.067(4) 0.057(4) 0.011(3) 0.016(3) -0.002(3)
C(11) 0.052(3) 0.069(4) 0.055(3) -0.003(3) 0.021(3) 0.017(3)
C(12) 0.053(3) 0.071(5) 0.061(4) 0.002(3) 0.024(3) 0.018(4)
C(13) 0.051(3) 0.079(5) 0.041(3) 0.003(3) 0.016(2) 0.004(3)
C(14) 0.054(3) 0.060(4) 0.048(3) -0.003(3) 0.017(3) -0.001(3)
C(15) 0.065(4) 0.074(5) 0.046(3) -0.018(4) 0.015(3) 0.008(3)
C(16) 0.066(3) 0.058(4) 0.053(3) -0.009(3) 0.020(3) 0.002(3)
C(17) 0.064(4) 0.048(3) 0.050(3) -0.007(3) 0.013(3) -0.002(3)
C(18) 0.061(3) 0.056(4) 0.045(3) -0.003(3) 0.015(3) 0.003(3)
C(19) 0.056(3) 0.059(4) 0.052(3) -0.005(3) 0.026(3) 0.002(3)
C(20) 0.059(3) 0.049(3) 0.043(3) -0.002(2) 0.021(3) -0.005(3)
C(21) 0.073(4) 0.040(3) 0.045(3) 0.002(3) 0.016(3) -0.001(3)
C(22) 0.068(4) 0.052(3) 0.057(4) 0.007(3) 0.013(4) -0.001(3)
C(23) 0.050(4) 0.057(3) 0.055(3) 0.002(3) 0.020(3) 0.005(3)
C(24) 0.057(3) 0.043(3) 0.041(3) -0.003(2) 0.020(3) -0.006(3)
C(25) 0.054(3) 0.046(3) 0.041(3) 0.000(3) 0.015(3) 0.000(3)
C(26) 0.063(4) 0.042(3) 0.042(3) -0.004(3) 0.021(3) 0.000(2)
C(27) 0.050(3) 0.069(5) 0.052(3) -0.013(3) 0.021(3) 0.005(3)
C(28) 0.044(3) 0.077(4) 0.068(4) -0.013(3) 0.016(3) 0.016(4)
C(29) 0.056(4) 0.082(4) 0.075(5) 0.003(4) 0.034(4) 0.005(4)
C(30) 0.061(3) 0.065(5) 0.056(4) 0.006(3) 0.027(3) -0.011(3)
C(31) 0.056(3) 0.047(3) 0.044(3) 0.002(2) 0.019(3) 0.002(2)
C(32) 0.059(3) 0.048(4) 0.040(3) -0.005(3) 0.022(3) -0.003(3)
C(33) 0.061(3) 0.060(4) 0.044(3) 0.004(3) 0.017(3) 0.006(3)
C(34) 0.050(3) 0.058(3) 0.047(3) -0.001(3) 0.019(3) 0.010(3)
C(35) 0.046(3) 0.065(5) 0.073(4) -0.002(3) 0.008(3) -0.001(3)
C(36) 0.049(4) 0.078(5) 0.074(5) 0.004(3) 0.023(3) 0.006(3)
C(37) 0.063(4) 0.067(4) 0.075(5) 0.011(3) 0.030(4) 0.010(3)
C(38) 0.064(3) 0.062(4) 0.054(3) 0.008(3) 0.025(3) 0.003(3)
C(39) 0.33(3) 0.19(1) 0.094(9) -0.16(2) 0.06(1) -0.03(1)
C(40) 0.12(1) 0.26(2) 0.099(9) -0.08(1) 0.046(8) -0.05(1)
C(42) 0.29(3) 0.26(2) 0.38(4) 0.14(3) -0.07(3) -0.10(3)

loop_
_atom_type_symbol
_atom_type_description
_atom_type_scat_dispersion_real
_atom_type_scat_dispersion_imag
_atom_type_scat_source
C C 0.018 0.009
;International Tables for Crystallography
(1992, Vol. C, Tables 4.2.6.8 and 6.1.1.1)
;
H H 0.000 0.000
;International Tables for Crystallography
(1992, Vol. C, Table 6.1.1.2)
;
N N 0.031 0.018
;International Tables for Crystallography
(1992, Vol. C, Tables 4.2.6.8 and 6.1.1.1)
;
Zn Zn -1.549 0.678
;International Tables for Crystallography
(1992, Vol. C, Tables 4.2.6.8 and 6.1.1.1)
;
Cl Cl 0.364 0.702
;International Tables for Crystallography
(1992, Vol. C, Tables 4.2.6.8 and 6.1.1.1)
;
O O 0.049 0.032
;International Tables for Crystallography
(1992, Vol. C, Tables 4.2.6.8 and 6.1.1.1)
;

loop_
_geom_bond_atom_site_label_1
_geom_bond_atom_site_label_2
_geom_bond_distance
_geom_bond_publ_flag
Zn(1) Cl(1) 2.276(2) yes
Zn(1) Cl(2) 2.311(2) yes
Zn(1) N(1) 2.131(7) yes
Zn(1) N(2) 2.224(8) yes
Zn(1) N(3) 2.148(7) yes
Zn(2) Cl(3) 2.290(2) yes
Zn(2) Cl(4) 2.293(2) yes
Zn(2) N(4) 2.132(7) yes
Zn(2) N(5) 2.318(7) yes
Zn(2) N(6) 2.125(7) yes
O(1) C(40) 1.18(3) yes
O(1) C(42) 1.51(4) yes
N(1) C(1) 1.32(1) yes
N(1) C(5) 1.33(1) yes
N(2) C(6) 1.471(10) yes
N(2) C(7) 1.49(1) yes
N(2) C(13) 1.47(1) yes
N(3) C(8) 1.36(1) yes
N(3) C(12) 1.35(1) yes
N(4) C(27) 1.35(1) yes
N(4) C(31) 1.34(1) yes
N(5) C(26) 1.49(1) yes
N(5) C(32) 1.474(10) yes
N(5) C(33) 1.46(1) yes
N(6) C(34) 1.34(1) yes
N(6) C(38) 1.31(1) yes
C(1) C(2) 1.40(1) yes
C(2) C(3) 1.38(1) yes
C(3) C(4) 1.37(1) yes
C(4) C(5) 1.40(1) yes
C(5) C(6) 1.53(1) yes
C(7) C(8) 1.50(1) yes
C(8) C(9) 1.40(1) yes
C(9) C(10) 1.39(1) yes
C(10) C(11) 1.37(1) yes
C(11) C(12) 1.39(1) yes
C(13) C(14) 1.48(1) yes
C(14) C(15) 1.38(1) yes
C(14) C(19) 1.42(1) yes
C(15) C(16) 1.42(1) yes
C(16) C(17) 1.37(1) yes
C(17) C(18) 1.39(1) yes
C(18) C(19) 1.39(1) yes
C(18) C(20) 1.46(1) yes
C(20) C(21) 1.39(1) yes
C(20) C(25) 1.42(1) yes
C(21) C(22) 1.38(1) yes
C(22) C(23) 1.42(1) yes
C(23) C(24) 1.37(1) yes
C(24) C(25) 1.40(1) yes
C(24) C(26) 1.53(1) yes
C(27) C(28) 1.42(1) yes
C(28) C(29) 1.37(2) yes
C(29) C(30) 1.35(1) yes
C(30) C(31) 1.36(1) yes
C(31) C(32) 1.51(1) yes
C(33) C(34) 1.53(1) yes
C(34) C(35) 1.41(1) yes
C(35) C(36) 1.35(1) yes
C(36) C(37) 1.41(2) yes
C(37) C(38) 1.39(1) yes
C(39) C(40) 1.50(4) yes

loop_
_geom_torsion_atom_site_label_1
_geom_torsion_atom_site_label_2
_geom_torsion_atom_site_label_3
_geom_torsion_atom_site_label_4
_geom_torsion
_geom_torsion_site_symmetry_1
_geom_torsion_site_symmetry_2
_geom_torsion_site_symmetry_3
_geom_torsion_site_symmetry_4
_geom_torsion_publ_flag
Zn(1) N(1) C(1) C(2) 178.0(6) 1_555 1_555 1_555 1_555 yes
Zn(1) N(1) C(5) C(4) -175.4(6) 1_555 1_555 1_555 1_555 yes
Zn(1) N(1) C(5) C(6) 2.6(9) 1_555 1_555 1_555 1_555 yes
Zn(1) N(2) C(6) C(5) -41.3(8) 1_555 1_555 1_555 1_555 yes
Zn(1) N(2) C(7) C(8) 45.0(7) 1_555 1_555 1_555 1_555 yes
Zn(1) N(2) C(13) C(14) 52.6(9) 1_555 1_555 1_555 1_555 yes
Zn(1) N(3) C(8) C(7) -6.6(10) 1_555 1_555 1_555 1_555 yes
Zn(1) N(3) C(8) C(9) 170.1(7) 1_555 1_555 1_555 1_555 yes
Zn(1) N(3) C(12) C(11) -170.3(7) 1_555 1_555 1_555 1_555 yes
Zn(2) N(4) C(27) C(28) -178.2(6) 1_555 1_555 1_555 1_555 yes
Zn(2) N(4) C(31) C(30) 179.3(7) 1_555 1_555 1_555 1_555 yes
Zn(2) N(4) C(31) C(32) 0.2(9) 1_555 1_555 1_555 1_555 yes
Zn(2) N(5) C(26) C(24) 177.0(6) 1_555 1_555 1_555 1_555 yes
Zn(2) N(5) C(32) C(31) 44.9(7) 1_555 1_555 1_555 1_555 yes
Zn(2) N(5) C(33) C(34) -48.1(7) 1_555 1_555 1_555 1_555 yes
Zn(2) N(6) C(34) C(33) 10.8(10) 1_555 1_555 1_555 1_555 yes
Zn(2) N(6) C(34) C(35) -171.4(7) 1_555 1_555 1_555 1_555 yes
Zn(2) N(6) C(38) C(37) 169.0(8) 1_555 1_555 1_555 1_555 yes
Cl(1) Zn(1) N(1) C(1) 21.0(7) 1_555 1_555 1_555 1_555 yes
Cl(1) Zn(1) N(1) C(5) -161.7(5) 1_555 1_555 1_555 1_555 yes
Cl(1) Zn(1) N(2) C(6) 122.7(5) 1_555 1_555 1_555 1_555 yes
Cl(1) Zn(1) N(2) C(7) -121.4(5) 1_555 1_555 1_555 1_555 yes
Cl(1) Zn(1) N(2) C(13) -0.4(8) 1_555 1_555 1_555 1_555 yes
Cl(1) Zn(1) N(3) C(8) 166.9(6) 1_555 1_555 1_555 1_555 yes
Cl(1) Zn(1) N(3) C(12) -24.4(8) 1_555 1_555 1_555 1_555 yes
Cl(2) Zn(1) N(1) C(1) -100.6(7) 1_555 1_555 1_555 1_555 yes
Cl(2) Zn(1) N(1) C(5) 76.8(6) 1_555 1_555 1_555 1_555 yes
Cl(2) Zn(1) N(2) C(6) -61.8(5) 1_555 1_555 1_555 1_555 yes
Cl(2) Zn(1) N(2) C(7) 54.1(5) 1_555 1_555 1_555 1_555 yes
Cl(2) Zn(1) N(2) C(13) 175.1(5) 1_555 1_555 1_555 1_555 yes
Cl(2) Zn(1) N(3) C(8) -72.8(6) 1_555 1_555 1_555 1_555 yes
Cl(2) Zn(1) N(3) C(12) 96.0(8) 1_555 1_555 1_555 1_555 yes
Cl(3) Zn(2) N(4) C(27) 93.5(6) 1_555 1_555 1_555 1_555 yes
Cl(3) Zn(2) N(4) C(31) -82.6(6) 1_555 1_555 1_555 1_555 yes
Cl(3) Zn(2) N(5) C(26) -175.1(5) 1_555 1_555 1_555 1_555 yes
Cl(3) Zn(2) N(5) C(32) 63.3(5) 1_555 1_555 1_555 1_555 yes
Cl(3) Zn(2) N(5) C(33) -55.1(5) 1_555 1_555 1_555 1_555 yes
Cl(3) Zn(2) N(6) C(34) 72.9(6) 1_555 1_555 1_555 1_555 yes
Cl(3) Zn(2) N(6) C(38) -99.7(7) 1_555 1_555 1_555 1_555 yes
Cl(4) Zn(2) N(4) C(27) -20.5(6) 1_555 1_555 1_555 1_555 yes
Cl(4) Zn(2) N(4) C(31) 163.4(5) 1_555 1_555 1_555 1_555 yes
Cl(4) Zn(2) N(5) C(26) 4.2(7) 1_555 1_555 1_555 1_555 yes
Cl(4) Zn(2) N(5) C(32) -117.4(5) 1_555 1_555 1_555 1_555 yes
Cl(4) Zn(2) N(5) C(33) 124.2(4) 1_555 1_555 1_555 1_555 yes
Cl(4) Zn(2) N(6) C(34) -173.3(6) 1_555 1_555 1_555 1_555 yes
Cl(4) Zn(2) N(6) C(38) 14.1(8) 1_555 1_555 1_555 1_555 yes
N(1) Zn(1) N(2) C(6) 33.0(5) 1_555 1_555 1_555 1_555 yes
N(1) Zn(1) N(2) C(7) 148.8(5) 1_555 1_555 1_555 1_555 yes
N(1) Zn(1) N(2) C(13) -90.2(6) 1_555 1_555 1_555 1_555 yes
N(1) Zn(1) N(3) C(8) 38.2(10) 1_555 1_555 1_555 1_555 yes
N(1) Zn(1) N(3) C(12) -153.1(7) 1_555 1_555 1_555 1_555 yes
N(1) C(1) C(2) C(3) -1(1) 1_555 1_555 1_555 1_555 yes
N(1) C(5) C(4) C(3) -4(1) 1_555 1_555 1_555 1_555 yes
N(1) C(5) C(6) N(2) 28(1) 1_555 1_555 1_555 1_555 yes
N(2) Zn(1) N(1) C(1) 162.3(7) 1_555 1_555 1_555 1_555 yes
N(2) Zn(1) N(1) C(5) -20.4(6) 1_555 1_555 1_555 1_555 yes
N(2) Zn(1) N(3) C(8) 25.1(6) 1_555 1_555 1_555 1_555 yes
N(2) Zn(1) N(3) C(12) -166.2(8) 1_555 1_555 1_555 1_555 yes
N(2) C(6) C(5) C(4) -153.6(7) 1_555 1_555 1_555 1_555 yes
N(2) C(7) C(8) N(3) -28(1) 1_555 1_555 1_555 1_555 yes
N(2) C(7) C(8) C(9) 155.5(8) 1_555 1_555 1_555 1_555 yes
N(2) C(13) C(14) C(15) -90(1) 1_555 1_555 1_555 1_555 yes
N(2) C(13) C(14) C(19) 86(1) 1_555 1_555 1_555 1_555 yes
N(3) Zn(1) N(1) C(1) 149.3(7) 1_555 1_555 1_555 1_555 yes
N(3) Zn(1) N(1) C(5) -33.4(10) 1_555 1_555 1_555 1_555 yes
N(3) Zn(1) N(2) C(6) -152.8(6) 1_555 1_555 1_555 1_555 yes
N(3) Zn(1) N(2) C(7) -37.0(5) 1_555 1_555 1_555 1_555 yes
N(3) Zn(1) N(2) C(13) 84.0(6) 1_555 1_555 1_555 1_555 yes
N(3) C(8) C(9) C(10) 0(1) 1_555 1_555 1_555 1_555 yes
N(3) C(12) C(11) C(10) 2(1) 1_555 1_555 1_555 1_555 yes
N(4) Zn(2) N(5) C(26) 87.3(6) 1_555 1_555 1_555 1_555 yes
N(4) Zn(2) N(5) C(32) -34.3(5) 1_555 1_555 1_555 1_555 yes
N(4) Zn(2) N(5) C(33) -152.7(5) 1_555 1_555 1_555 1_555 yes
N(4) Zn(2) N(6) C(34) -54.6(8) 1_555 1_555 1_555 1_555 yes
N(4) Zn(2) N(6) C(38) 132.7(8) 1_555 1_555 1_555 1_555 yes
N(4) C(27) C(28) C(29) 0(1) 1_555 1_555 1_555 1_555 yes
N(4) C(31) C(30) C(29) -1(1) 1_555 1_555 1_555 1_555 yes
N(4) C(31) C(32) N(5) -33.1(10) 1_555 1_555 1_555 1_555 yes
N(5) Zn(2) N(4) C(27) -164.3(7) 1_555 1_555 1_555 1_555 yes
N(5) Zn(2) N(4) C(31) 19.6(5) 1_555 1_555 1_555 1_555 yes
N(5) Zn(2) N(6) C(34) -29.3(6) 1_555 1_555 1_555 1_555 yes
N(5) Zn(2) N(6) C(38) 158.0(8) 1_555 1_555 1_555 1_555 yes
N(5) C(26) C(24) C(23) 93.4(10) 1_555 1_555 1_555 1_555 yes
N(5) C(26) C(24) C(25) -90.3(9) 1_555 1_555 1_555 1_555 yes
N(5) C(32) C(31) C(30) 147.8(8) 1_555 1_555 1_555 1_555 yes
N(5) C(33) C(34) N(6) 29(1) 1_555 1_555 1_555 1_555 yes
N(5) C(33) C(34) C(35) -148.8(8) 1_555 1_555 1_555 1_555 yes
N(6) Zn(2) N(4) C(27) -139.0(6) 1_555 1_555 1_555 1_555 yes
N(6) Zn(2) N(4) C(31) 44.8(8) 1_555 1_555 1_555 1_555 yes
N(6) Zn(2) N(5) C(26) -78.0(6) 1_555 1_555 1_555 1_555 yes
N(6) Zn(2) N(5) C(32) 160.4(5) 1_555 1_555 1_555 1_555 yes
N(6) Zn(2) N(5) C(33) 42.0(5) 1_555 1_555 1_555 1_555 yes
N(6) C(34) C(35) C(36) 0(1) 1_555 1_555 1_555 1_555 yes
N(6) C(38) C(37) C(36) 2(1) 1_555 1_555 1_555 1_555 yes
C(1) N(1) C(5) C(4) 2(1) 1_555 1_555 1_555 1_555 yes
C(1) N(1) C(5) C(6) -179.9(7) 1_555 1_555 1_555 1_555 yes
C(1) C(2) C(3) C(4) 0(1) 1_555 1_555 1_555 1_555 yes
C(2) C(1) N(1) C(5) 0(1) 1_555 1_555 1_555 1_555 yes
C(2) C(3) C(4) C(5) 3(1) 1_555 1_555 1_555 1_555 yes
C(3) C(4) C(5) C(6) 177.7(8) 1_555 1_555 1_555 1_555 yes
C(5) C(6) N(2) C(7) -151.3(7) 1_555 1_555 1_555 1_555 yes
C(5) C(6) N(2) C(13) 82.7(9) 1_555 1_555 1_555 1_555 yes
C(6) N(2) C(7) C(8) 155.5(7) 1_555 1_555 1_555 1_555 yes
C(6) N(2) C(13) C(14) -65(1) 1_555 1_555 1_555 1_555 yes
C(7) N(2) C(13) C(14) 168.7(8) 1_555 1_555 1_555 1_555 yes
C(7) C(8) N(3) C(12) -176.0(8) 1_555 1_555 1_555 1_555 yes
C(7) C(8) C(9) C(10) 177.1(8) 1_555 1_555 1_555 1_555 yes
C(8) N(3) C(12) C(11) -2(1) 1_555 1_555 1_555 1_555 yes
C(8) C(7) N(2) C(13) -77.7(9) 1_555 1_555 1_555 1_555 yes
C(8) C(9) C(10) C(11) 0(1) 1_555 1_555 1_555 1_555 yes
C(9) C(8) N(3) C(12) 0(1) 1_555 1_555 1_555 1_555 yes
C(9) C(10) C(11) C(12) -1(1) 1_555 1_555 1_555 1_555 yes
C(13) C(14) C(15) C(16) 174.2(8) 1_555 1_555 1_555 1_555 yes
C(13) C(14) C(19) C(18) -172.1(9) 1_555 1_555 1_555 1_555 yes
C(14) C(15) C(16) C(17) -2(1) 1_555 1_555 1_555 1_555 yes
C(14) C(19) C(18) C(17) -1(1) 1_555 1_555 1_555 1_555 yes
C(14) C(19) C(18) C(20) 173.5(8) 1_555 1_555 1_555 1_555 yes
C(15) C(14) C(19) C(18) 4(1) 1_555 1_555 1_555 1_555 yes
C(15) C(16) C(17) C(18) 4(1) 1_555 1_555 1_555 1_555 yes
C(16) C(15) C(14) C(19) -2(1) 1_555 1_555 1_555 1_555 yes
C(16) C(17) C(18) C(19) -2(1) 1_555 1_555 1_555 1_555 yes
C(16) C(17) C(18) C(20) -178.1(9) 1_555 1_555 1_555 1_555 yes
C(17) C(18) C(20) C(21) 30(1) 1_555 1_555 1_555 1_555 yes
C(17) C(18) C(20) C(25) -147.8(9) 1_555 1_555 1_555 1_555 yes
C(18) C(20) C(21) C(22) -177.1(8) 1_555 1_555 1_555 1_555 yes
C(18) C(20) C(25) C(24) 178.7(8) 1_555 1_555 1_555 1_555 yes
C(19) C(18) C(20) C(21) -144.4(9) 1_555 1_555 1_555 1_555 yes
C(19) C(18) C(20) C(25) 37(1) 1_555 1_555 1_555 1_555 yes
C(20) C(21) C(22) C(23) -1(1) 1_555 1_555 1_555 1_555 yes
C(20) C(25) C(24) C(23) -1(1) 1_555 1_555 1_555 1_555 yes
C(20) C(25) C(24) C(26) -178.0(7) 1_555 1_555 1_555 1_555 yes
C(21) C(20) C(25) C(24) 0(1) 1_555 1_555 1_555 1_555 yes
C(21) C(22) C(23) C(24) 0(1) 1_555 1_555 1_555 1_555 yes
C(22) C(21) C(20) C(25) 1(1) 1_555 1_555 1_555 1_555 yes
C(22) C(23) C(24) C(25) 1(1) 1_555 1_555 1_555 1_555 yes
C(22) C(23) C(24) C(26) 178.0(8) 1_555 1_555 1_555 1_555 yes
C(24) C(26) N(5) C(32) -67.0(9) 1_555 1_555 1_555 1_555 yes
C(24) C(26) N(5) C(33) 63.9(10) 1_555 1_555 1_555 1_555 yes
C(26) N(5) C(32) C(31) -75.4(8) 1_555 1_555 1_555 1_555 yes
C(26) N(5) C(33) C(34) 70.7(9) 1_555 1_555 1_555 1_555 yes
C(27) N(4) C(31) C(30) 3(1) 1_555 1_555 1_555 1_555 yes
C(27) N(4) C(31) C(32) -176.0(7) 1_555 1_555 1_555 1_555 yes
C(27) C(28) C(29) C(30) 1(1) 1_555 1_555 1_555 1_555 yes
C(28) C(27) N(4) C(31) -2(1) 1_555 1_555 1_555 1_555 yes
C(28) C(29) C(30) C(31) 0(1) 1_555 1_555 1_555 1_555 yes
C(29) C(30) C(31) C(32) 177.4(9) 1_555 1_555 1_555 1_555 yes
C(31) C(32) N(5) C(33) 154.3(7) 1_555 1_555 1_555 1_555 yes
C(32) N(5) C(33) C(34) -158.9(7) 1_555 1_555 1_555 1_555 yes
C(33) C(34) N(6) C(38) -176.1(8) 1_555 1_555 1_555 1_555 yes
C(33) C(34) C(35) C(36) 178.1(9) 1_555 1_555 1_555 1_555 yes
C(34) N(6) C(38) C(37) -3(1) 1_555 1_555 1_555 1_555 yes
C(34) C(35) C(36) C(37) -1(1) 1_555 1_555 1_555 1_555 yes
C(35) C(34) N(6) C(38) 1(1) 1_555 1_555 1_555 1_555 yes
C(35) C(36) C(37) C(38) 0(1) 1_555 1_555 1_555 1_555 yes
C(39) C(40) O(1) C(42) 147(8) 1_555 1_555 1_555 1_555 yes
